data_4518674
loop_
_publ_author_name
'Vereshchuk, Nataliia'
'Holub, Jan'
'Gil-Sepulcre, Marcos'
'Benet-Buchholz, Jordi'
'Llobet, Antoni'

_publ_section_title
;
 Fate of the Molecular Ru--Phosphonate Water Oxidation Catalyst under
 Turnover Conditions
;
_journal_name_full 'ACS Catalysis'
_journal_page_first 5240
_journal_page_last 5247
_journal_paper_doi 10.1021/acscatal.0c05363
_journal_year 2021
_chemical_formula_sum 'C26 H31 N4 O7 P Ru'
_chemical_formula_weight 643.59
_space_group_crystal_system monoclinic
_space_group_IT_number 14
_space_group_name_Hall '-P 2yn'
_space_group_name_H-M_alt 'P 1 21/n 1'
_atom_sites_solution_hydrogens mixed
_audit_creation_method SHELXL-2018/3
_cell_angle_alpha 90
_cell_angle_beta 101.328(4)
_cell_angle_gamma 90
_cell_formula_units_Z 4
_cell_length_a 11.5083(10)
_cell_length_b 8.8372(8)
_cell_length_c 27.547(3)
_cell_measurement_reflns_used 2672
_cell_measurement_temperature 100(2)
_cell_measurement_theta_max 26.78
_cell_measurement_theta_min 2.42
_cell_volume 2747.0(5)
_computing_cell_refinement 'Bruker APEX2 v2014.9-0'
_computing_data_collection 'Bruker APEX2 v2014.9-0'
_computing_data_reduction 'Bruker APEX2 v2014.9-0'
_computing_molecular_graphics
;
 SHELXle: C.B. Huebschle, G.M. Sheldrick & B. Dittrich
 J.Appl.Cryst. (2011) 44, 1281-1284.
;
_computing_publication_material 'SHELXL-2018/3 (Sheldrick, 2018)'
_computing_structure_refinement 'SHELXL-2018/3 (Sheldrick, 2018)'
_computing_structure_solution
;
  SHELXT V2018/2 (Sheldrick 2018); G.M. Sheldrick (2015)
 "SHELXT - Integrated space-group and crystal-structure
 determination", Acta Cryst., A71, 3-8. 
;
_diffrn_ambient_temperature 100(2)
_diffrn_detector_area_resol_mean 512
_diffrn_detector_type '4K CCD area detector APEX II'
_diffrn_measured_fraction_theta_full 0.985
_diffrn_measured_fraction_theta_max 0.979
_diffrn_measurement_device_type 'APEX DUO Kappa 4-axis goniometer'
_diffrn_measurement_method
;
 Fullsphere data collection, phi and omega scans
;
_diffrn_radiation_monochromator 'Quazar MX Multilayer Optics'
_diffrn_radiation_type MoK\a
_diffrn_radiation_wavelength 0.71073
_diffrn_reflns_av_R_equivalents 0.0723
_diffrn_reflns_av_unetI/netI 0.0881
_diffrn_reflns_Laue_measured_fraction_full 0.985
_diffrn_reflns_Laue_measured_fraction_max 0.979
_diffrn_reflns_limit_h_max 10
_diffrn_reflns_limit_h_min -14
_diffrn_reflns_limit_k_max 11
_diffrn_reflns_limit_k_min -10
_diffrn_reflns_limit_l_max 34
_diffrn_reflns_limit_l_min -30
_diffrn_reflns_number 17410
_diffrn_reflns_point_group_measured_fraction_full 0.985
_diffrn_reflns_point_group_measured_fraction_max 0.979
_diffrn_reflns_theta_full 25.242
_diffrn_reflns_theta_max 26.406
_diffrn_reflns_theta_min 1.814
_diffrn_source 'Microfocus source E025 IuS'
_diffrn_source_current 0.6
_diffrn_source_power 50
_diffrn_source_size '0.2 mm x 0.2 mm fine focus'
_diffrn_source_type 'Bruker APEX DUO'
_exptl_absorpt_coefficient_mu 0.681
_exptl_absorpt_correction_T_max 0.7454
_exptl_absorpt_correction_T_min 0.5392
_exptl_absorpt_correction_type multi-scan
_exptl_absorpt_process_details SADABS-2014/4
_exptl_crystal_colour brown
_exptl_crystal_density_diffrn 1.556
_exptl_crystal_description plate
_exptl_crystal_F_000 1320
_exptl_crystal_size_max 0.200
_exptl_crystal_size_mid 0.200
_exptl_crystal_size_min 0.020
_refine_diff_density_max 1.527
_refine_diff_density_min -1.186
_refine_diff_density_rms 0.143
_refine_ls_extinction_method none
_refine_ls_goodness_of_fit_ref 1.055
_refine_ls_hydrogen_treatment constr
_refine_ls_matrix_type full
_refine_ls_number_parameters 423
_refine_ls_number_reflns 5509
_refine_ls_number_restraints 269
_refine_ls_restrained_S_all 1.036
_refine_ls_R_factor_all 0.0900
_refine_ls_R_factor_gt 0.0527
_refine_ls_shift/su_max 0.001
_refine_ls_shift/su_mean 0.000
_refine_ls_structure_factor_coef Fsqd
_refine_ls_weighting_details 'w=1/[\s^2^(Fo^2^)+(0.0630P)^2^+2.9503P] where P=(Fo^2^+2Fc^2^)/3'
_refine_ls_weighting_scheme calc
_refine_ls_wR_factor_gt 0.1228
_refine_ls_wR_factor_ref 0.1397
_reflns_Friedel_coverage 0.000
_reflns_number_gt 3790
_reflns_number_total 5509
_reflns_threshold_expression 'I > 2\s(I)'
_cod_data_source_file cs0c05363_si_002.cif
_cod_data_source_block mo_TpaaquaH2O2_0m
_cod_original_cell_volume 2747.0(4)
_cod_original_sg_symbol_H-M 'P 21/n'
_cod_database_code 4518674
_shelx_shelxl_version_number 2018/3
_shelx_space_group_comment
;
The symmetry employed for this shelxl refinement is uniquely defined
by the following loop, which should always be used as a source of
symmetry information in preference to the above space-group names.
They are only intended as comments.
;
_shelx_estimated_absorpt_t_min 0.876
_shelx_estimated_absorpt_t_max 0.987

loop_
_space_group_symop_operation_xyz
'x, y, z'
'-x+1/2, y+1/2, -z+1/2'
'-x, -y, -z'
'x-1/2, -y-1/2, z-1/2'

loop_
_atom_site_label
_atom_site_type_symbol
_atom_site_fract_x
_atom_site_fract_y
_atom_site_fract_z
_atom_site_U_iso_or_equiv
_atom_site_adp_type
_atom_site_occupancy
_atom_site_site_symmetry_order
_atom_site_calc_flag
_atom_site_refinement_flags_posn
_atom_site_refinement_flags_adp
_atom_site_refinement_flags_occupancy
_atom_site_disorder_assembly
_atom_site_disorder_group
Ru1 Ru 0.43740(4) 0.76099(4) 0.65704(2) 0.01040(13) Uani 1 1 d . . . . .
P1 P 0.48442(13) 0.63972(16) 0.55654(5) 0.0151(3) Uani 1 1 d . . . . .
O2 O 0.4772(3) 0.7867(4) 0.58323(12) 0.0155(8) Uani 1 1 d . . . . .
O3 O 0.3754(3) 0.6308(4) 0.51236(12) 0.0171(8) Uani 1 1 d . . . . .
H1O H 0.378001 0.538944 0.496935 0.026 Uiso 1 1 d R U . . .
O5 O 0.5986(3) 0.6080(4) 0.53965(13) 0.0179(8) Uani 1 1 d . . . . .
O6 O 0.4327(3) 0.9685(4) 0.69763(12) 0.0136(8) Uani 1 1 d . . . . .
O7 O 0.4051(3) 1.0473(4) 0.77201(13) 0.0157(8) Uani 1 1 d . . . . .
N1 N 0.4043(4) 0.6868(5) 0.71847(15) 0.0099(9) Uani 1 1 d . . . . .
N2 N 0.4355(4) 0.5466(5) 0.64163(15) 0.0121(9) Uani 1 1 d . . . . .
N3 N 0.6185(4) 0.7561(5) 0.68415(15) 0.0136(9) Uani 1 1 d . . . . .
N4 N 0.2599(4) 0.7857(4) 0.62423(15) 0.0129(9) Uani 1 1 d . . . . .
C1 C 0.4129(4) 0.9457(6) 0.74186(19) 0.0141(11) Uani 1 1 d . . . . .
C2 C 0.3964(4) 0.7834(6) 0.75562(18) 0.0108(11) Uani 1 1 d . . . . .
C3 C 0.3789(5) 0.7279(6) 0.80048(18) 0.0158(11) Uani 1 1 d . . . . .
H3 H 0.374548 0.794765 0.827075 0.019 Uiso 1 1 calc R U . . .
C4 C 0.3677(4) 0.5727(6) 0.80609(19) 0.0150(12) Uani 1 1 d . . . . .
H4 H 0.355275 0.533389 0.836761 0.018 Uiso 1 1 calc R U . . .
C5 C 0.3744(4) 0.4746(6) 0.76751(18) 0.0129(11) Uani 1 1 d . . . . .
H5 H 0.365588 0.368594 0.771287 0.015 Uiso 1 1 calc R U . . .
C6 C 0.3943(4) 0.5345(6) 0.72300(19) 0.0131(11) Uani 1 1 d . . . . .
C7 C 0.4123(4) 0.4498(6) 0.67825(18) 0.0116(11) Uani 1 1 d . . . . .
C8 C 0.4130(5) 0.2969(6) 0.67169(19) 0.0165(12) Uani 1 1 d . . . . .
H8 H 0.396560 0.231193 0.696796 0.020 Uiso 1 1 calc R U . . .
C9 C 0.4378(5) 0.2377(6) 0.62817(19) 0.0190(12) Uani 1 1 d . . . . .
H9 H 0.438394 0.131226 0.623361 0.023 Uiso 1 1 calc R U . . .
C10 C 0.4618(5) 0.3348(6) 0.5916(2) 0.0192(12) Uani 1 1 d . . . . .
H10 H 0.480111 0.294982 0.561999 0.023 Uiso 1 1 calc R U . . .
C11 C 0.4587(5) 0.4897(6) 0.59864(18) 0.0153(12) Uani 1 1 d . . . . .
C12 C 0.6733(5) 0.6621(7) 0.7200(2) 0.0235(13) Uani 1 1 d . . . . .
H12 H 0.626360 0.595576 0.735213 0.028 Uiso 1 1 calc R U . . .
C13 C 0.7945(5) 0.6587(7) 0.7355(2) 0.0286(14) Uani 1 1 d . . . . .
H13 H 0.829957 0.590414 0.760724 0.034 Uiso 1 1 calc R U . . .
C14 C 0.8641(5) 0.7553(7) 0.7140(2) 0.0259(13) Uani 1 1 d . . . . .
H14 H 0.947903 0.754637 0.723978 0.031 Uiso 1 1 calc R U . . .
C15 C 0.8090(5) 0.8525(7) 0.6777(2) 0.0262(14) Uani 1 1 d . . . . .
H15 H 0.854433 0.920110 0.662176 0.031 Uiso 1 1 calc R U . . .
C16 C 0.6882(5) 0.8510(7) 0.6643(2) 0.0211(13) Uani 1 1 d . . . . .
H16 H 0.651405 0.920433 0.639690 0.025 Uiso 1 1 calc R U . . .
C17 C 0.1706(5) 0.7074(6) 0.6377(2) 0.0167(12) Uani 1 1 d . . . . .
H17 H 0.189011 0.635337 0.663622 0.020 Uiso 1 1 calc R U . . .
C18 C 0.0540(5) 0.7281(7) 0.6152(2) 0.0229(13) Uani 1 1 d . . . . .
H18 H -0.006478 0.673029 0.626454 0.027 Uiso 1 1 calc R U . . .
C19 C 0.0247(5) 0.8281(7) 0.5766(2) 0.0243(13) Uani 1 1 d . . . . .
H19 H -0.055360 0.842031 0.560373 0.029 Uiso 1 1 calc R U . . .
C20 C 0.1164(5) 0.9085(7) 0.5619(2) 0.0230(13) Uani 1 1 d . . . . .
H20 H 0.099563 0.979414 0.535562 0.028 Uiso 1 1 calc R U . . .
C21 C 0.2308(5) 0.8841(6) 0.58594(18) 0.0167(12) Uani 1 1 d . . . . .
H21 H 0.292545 0.938447 0.575332 0.020 Uiso 1 1 calc R U . . .
O1R O 0.7302(14) 0.8694(17) 0.5137(9) 0.034(4) Uani 0.41(3) 1 d . U P A 1
H1R H 0.705310 0.778751 0.511966 0.050 Uiso 0.41(3) 1 d R U P A 1
C1R C 0.693(3) 1.004(4) 0.5363(12) 0.037(5) Uani 0.41(3) 1 d . U P A 1
H1RA H 0.697147 1.091725 0.514879 0.044 Uiso 0.41(3) 1 calc R U P A 1
H1RB H 0.744253 1.020892 0.568608 0.044 Uiso 0.41(3) 1 calc R U P A 1
H1RC H 0.610607 0.991359 0.540666 0.044 Uiso 0.41(3) 1 calc R U P A 1
O1R' O 0.7429(9) 0.8606(12) 0.5410(7) 0.040(3) Uani 0.59(3) 1 d . U P A 2
H1R' H 0.713128 0.776330 0.525431 0.060 Uiso 0.59(3) 1 d R U P A 2
C1R' C 0.6665(18) 0.984(3) 0.5238(8) 0.034(4) Uani 0.59(3) 1 d . U P A 2
H1RX H 0.617701 0.958997 0.491543 0.041 Uiso 0.59(3) 1 calc R U P A 2
H1RY H 0.714199 1.074231 0.520578 0.041 Uiso 0.59(3) 1 calc R U P A 2
H1RZ H 0.615153 1.004692 0.547540 0.041 Uiso 0.59(3) 1 calc R U P A 2
O1S O 0.5362(11) 0.856(3) 0.9022(5) 0.0505(19) Uani 0.728(16) 1 d D U P B 1
C1S C 0.4989(11) 0.8742(18) 0.9475(4) 0.058(3) Uani 0.728(16) 1 d D U P B 1
H1SA H 0.519663 0.976916 0.960722 0.070 Uiso 0.728(16) 1 calc R U P B 1
H1SB H 0.539643 0.799644 0.971820 0.070 Uiso 0.728(16) 1 calc R U P B 1
C2S C 0.3652(11) 0.851(3) 0.9397(5) 0.058(3) Uani 0.728(16) 1 d D U P B 1
H2SA H 0.324691 0.942117 0.924492 0.087 Uiso 0.728(16) 1 calc R U P B 1
H2SB H 0.342678 0.832811 0.971696 0.087 Uiso 0.728(16) 1 calc R U P B 1
H2SC H 0.342257 0.764174 0.917902 0.087 Uiso 0.728(16) 1 calc R U P B 1
C3S C 0.6594(10) 0.8756(18) 0.9038(4) 0.059(3) Uani 0.728(16) 1 d D U P B 1
H3SA H 0.705302 0.810164 0.929847 0.070 Uiso 0.728(16) 1 calc R U P B 1
H3SB H 0.681896 0.982123 0.911961 0.070 Uiso 0.728(16) 1 calc R U P B 1
C4S C 0.6882(13) 0.8351(18) 0.8542(5) 0.062(3) Uani 0.728(16) 1 d D U P B 1
H4SA H 0.639530 0.896449 0.828224 0.094 Uiso 0.728(16) 1 calc R U P B 1
H4SB H 0.671411 0.727654 0.847338 0.094 Uiso 0.728(16) 1 calc R U P B 1
H4SC H 0.772212 0.855011 0.854741 0.094 Uiso 0.728(16) 1 calc R U P B 1
O1S' O 0.552(3) 0.846(9) 0.9010(15) 0.054(3) Uani 0.272(16) 1 d D U P B 2
C1S' C 0.522(3) 0.790(5) 0.9446(11) 0.057(3) Uani 0.272(16) 1 d D U P B 2
H1SX H 0.581381 0.823921 0.973598 0.068 Uiso 0.272(16) 1 calc R U P B 2
H1SY H 0.521783 0.678076 0.944084 0.068 Uiso 0.272(16) 1 calc R U P B 2
C2S' C 0.399(3) 0.848(8) 0.9488(16) 0.059(5) Uani 0.272(16) 1 d D U P B 2
H2SX H 0.407790 0.932967 0.972248 0.088 Uiso 0.272(16) 1 calc R U P B 2
H2SY H 0.354278 0.766808 0.960568 0.088 Uiso 0.272(16) 1 calc R U P B 2
H2SZ H 0.357262 0.882919 0.916248 0.088 Uiso 0.272(16) 1 calc R U P B 2
C3S' C 0.666(3) 0.801(4) 0.8936(13) 0.056(3) Uani 0.272(16) 1 d D U P B 2
H3SX H 0.664005 0.694036 0.882494 0.068 Uiso 0.272(16) 1 calc R U P B 2
H3SY H 0.724793 0.809773 0.924910 0.068 Uiso 0.272(16) 1 calc R U P B 2
C4S' C 0.700(4) 0.902(4) 0.8548(14) 0.061(5) Uani 0.272(16) 1 d D U P B 2
H4SX H 0.768750 0.859767 0.843622 0.091 Uiso 0.272(16) 1 calc R U P B 2
H4SY H 0.719640 1.002992 0.868904 0.091 Uiso 0.272(16) 1 calc R U P B 2
H4SZ H 0.633280 0.910155 0.826652 0.091 Uiso 0.272(16) 1 calc R U P B 2

loop_
_atom_site_aniso_label
_atom_site_aniso_U_11
_atom_site_aniso_U_22
_atom_site_aniso_U_33
_atom_site_aniso_U_23
_atom_site_aniso_U_13
_atom_site_aniso_U_12
Ru1 0.0141(2) 0.0055(2) 0.0128(2) 0.00033(18) 0.00545(14) 0.0006(2)
P1 0.0220(8) 0.0094(7) 0.0155(7) 0.0010(5) 0.0077(6) 0.0026(6)
O2 0.024(2) 0.010(2) 0.0134(18) -0.0004(14) 0.0077(15) -0.0036(16)
O3 0.023(2) 0.010(2) 0.0180(19) -0.0002(15) 0.0024(16) 0.0038(17)
O5 0.021(2) 0.013(2) 0.021(2) -0.0014(16) 0.0072(16) -0.0006(17)
O6 0.018(2) 0.0049(18) 0.0188(19) 0.0015(15) 0.0058(16) 0.0026(15)
O7 0.020(2) 0.0103(19) 0.0174(19) -0.0057(15) 0.0055(16) -0.0008(16)
N1 0.006(2) 0.009(2) 0.015(2) 0.0007(17) 0.0020(17) -0.0033(17)
N2 0.011(2) 0.011(2) 0.015(2) 0.0004(17) 0.0027(18) 0.0009(19)
N3 0.018(2) 0.006(2) 0.018(2) -0.0023(19) 0.0067(17) -0.001(2)
N4 0.023(2) 0.004(2) 0.013(2) -0.0037(16) 0.0055(18) -0.0024(18)
C1 0.009(3) 0.012(3) 0.021(3) -0.002(2) 0.002(2) 0.001(2)
C2 0.007(2) 0.012(3) 0.013(2) -0.003(2) 0.0028(19) -0.002(2)
C3 0.015(3) 0.018(3) 0.015(2) -0.002(2) 0.004(2) 0.001(2)
C4 0.012(3) 0.017(3) 0.016(3) 0.003(2) 0.004(2) 0.001(2)
C5 0.012(3) 0.010(3) 0.017(3) 0.006(2) 0.005(2) -0.001(2)
C6 0.009(3) 0.009(3) 0.021(3) 0.004(2) 0.001(2) 0.000(2)
C7 0.010(3) 0.009(3) 0.016(3) 0.002(2) 0.003(2) -0.004(2)
C8 0.022(3) 0.012(3) 0.015(3) 0.003(2) 0.002(2) -0.002(2)
C9 0.028(3) 0.004(3) 0.024(3) 0.000(2) 0.003(2) 0.004(3)
C10 0.025(3) 0.016(3) 0.018(3) -0.003(2) 0.008(2) 0.000(3)
C11 0.016(3) 0.014(3) 0.016(3) 0.001(2) 0.002(2) 0.006(2)
C12 0.015(3) 0.025(3) 0.030(3) 0.011(3) 0.003(2) 0.003(3)
C13 0.017(3) 0.025(4) 0.042(4) 0.012(3) 0.001(3) 0.008(3)
C14 0.015(3) 0.024(3) 0.038(3) -0.005(3) 0.003(2) -0.001(3)
C15 0.020(3) 0.023(3) 0.041(4) -0.002(3) 0.017(3) -0.009(3)
C16 0.023(3) 0.017(3) 0.025(3) 0.003(2) 0.007(2) -0.005(3)
C17 0.018(3) 0.013(3) 0.021(3) 0.001(2) 0.008(2) 0.002(2)
C18 0.017(3) 0.024(3) 0.029(3) -0.006(3) 0.009(2) 0.002(3)
C19 0.020(3) 0.024(3) 0.025(3) -0.008(3) -0.003(2) 0.005(3)
C20 0.030(4) 0.020(3) 0.019(3) 0.000(2) 0.004(3) 0.007(3)
C21 0.020(3) 0.014(3) 0.015(3) 0.001(2) 0.001(2) 0.000(2)
O1R 0.030(6) 0.019(6) 0.055(9) -0.001(6) 0.018(7) -0.009(5)
C1R 0.037(10) 0.029(8) 0.048(10) 0.007(8) 0.014(8) 0.000(8)
O1R' 0.027(4) 0.029(5) 0.061(8) 0.008(5) 0.002(5) -0.002(4)
C1R' 0.032(8) 0.029(7) 0.042(8) 0.002(6) 0.011(6) -0.007(6)
O1S 0.059(4) 0.049(4) 0.038(3) 0.006(3) -0.005(3) 0.000(4)
C1S 0.072(5) 0.057(5) 0.040(4) 0.005(4) -0.002(4) 0.005(5)
C2S 0.071(6) 0.067(7) 0.034(6) 0.010(6) 0.005(6) -0.002(7)
C3S 0.056(4) 0.054(5) 0.057(4) 0.005(4) -0.011(4) -0.003(4)
C4S 0.045(6) 0.060(8) 0.077(6) 0.009(7) 0.000(5) -0.003(7)
O1S' 0.061(5) 0.053(5) 0.044(4) 0.005(4) -0.003(4) 0.000(5)
C1S' 0.066(5) 0.055(6) 0.045(5) 0.007(5) -0.001(4) 0.000(5)
C2S' 0.065(9) 0.060(10) 0.046(10) 0.010(9) 0.000(8) -0.001(10)
C3S' 0.057(5) 0.054(6) 0.052(5) 0.005(5) -0.004(4) 0.000(5)
C4S' 0.052(9) 0.057(11) 0.068(9) 0.009(9) 0.001(8) -0.003(10)

loop_
_atom_type_symbol
_atom_type_description
_atom_type_scat_dispersion_real
_atom_type_scat_dispersion_imag
_atom_type_scat_source
C C 0.0033 0.0016 'International Tables Vol C Tables 4.2.6.8 and 6.1.1.4'
H H 0.0000 0.0000 'International Tables Vol C Tables 4.2.6.8 and 6.1.1.4'
N N 0.0061 0.0033 'International Tables Vol C Tables 4.2.6.8 and 6.1.1.4'
O O 0.0106 0.0060 'International Tables Vol C Tables 4.2.6.8 and 6.1.1.4'
P P 0.1023 0.0942 'International Tables Vol C Tables 4.2.6.8 and 6.1.1.4'
Ru Ru -1.2594 0.8363 'International Tables Vol C Tables 4.2.6.8 and 6.1.1.4'

loop_
_geom_angle_atom_site_label_1
_geom_angle_atom_site_label_2
_geom_angle_atom_site_label_3
_geom_angle
_geom_angle_site_symmetry_1
_geom_angle_site_symmetry_3
_geom_angle_publ_flag
N1 Ru1 N2 82.17(17) . . ?
N1 Ru1 N3 92.00(16) . . ?
N2 Ru1 N3 91.46(17) . . ?
N1 Ru1 N4 94.06(16) . . ?
N2 Ru1 N4 92.28(17) . . ?
N3 Ru1 N4 173.26(16) . . ?
N1 Ru1 O6 78.69(15) . . ?
N2 Ru1 O6 160.78(14) . . ?
N3 Ru1 O6 87.52(15) . . ?
N4 Ru1 O6 90.78(14) . . ?
N1 Ru1 O2 166.02(15) . . ?
N2 Ru1 O2 83.86(14) . . ?
N3 Ru1 O2 87.59(15) . . ?
N4 Ru1 O2 87.24(14) . . ?
O6 Ru1 O2 115.24(13) . . ?
O2 P1 O5 116.6(2) . . ?
O2 P1 O3 108.0(2) . . ?
O5 P1 O3 111.4(2) . . ?
O2 P1 C11 106.6(2) . . ?
O5 P1 C11 108.8(2) . . ?
O3 P1 C11 104.6(2) . . ?
P1 O2 Ru1 114.07(19) . . ?
C1 O6 Ru1 112.5(3) . . ?
C2 N1 C6 122.5(4) . . ?
C2 N1 Ru1 120.4(3) . . ?
C6 N1 Ru1 117.0(3) . . ?
C11 N2 C7 120.2(4) . . ?
C11 N2 Ru1 123.8(3) . . ?
C7 N2 Ru1 116.0(3) . . ?
C16 N3 C12 116.7(5) . . ?
C16 N3 Ru1 118.5(4) . . ?
C12 N3 Ru1 124.8(4) . . ?
C17 N4 C21 117.2(5) . . ?
C17 N4 Ru1 124.3(4) . . ?
C21 N4 Ru1 118.5(3) . . ?
O7 C1 O6 124.4(5) . . ?
O7 C1 C2 119.6(4) . . ?
O6 C1 C2 116.0(4) . . ?
N1 C2 C3 119.8(5) . . ?
N1 C2 C1 112.4(4) . . ?
C3 C2 C1 127.7(4) . . ?
C2 C3 C4 118.9(5) . . ?
C5 C4 C3 120.8(5) . . ?
C4 C5 C6 118.7(5) . . ?
N1 C6 C5 119.2(5) . . ?
N1 C6 C7 113.2(4) . . ?
C5 C6 C7 127.6(5) . . ?
C8 C7 N2 120.5(5) . . ?
C8 C7 C6 127.8(5) . . ?
N2 C7 C6 111.7(4) . . ?
C7 C8 C9 119.7(5) . . ?
C8 C9 C10 119.7(5) . . ?
C11 C10 C9 119.7(5) . . ?
N2 C11 C10 120.1(5) . . ?
N2 C11 P1 111.6(4) . . ?
C10 C11 P1 128.2(4) . . ?
N3 C12 C13 122.7(5) . . ?
C12 C13 C14 119.4(6) . . ?
C15 C14 C13 118.3(5) . . ?
C16 C15 C14 119.4(5) . . ?
N3 C16 C15 123.4(5) . . ?
N4 C17 C18 122.5(5) . . ?
C19 C18 C17 120.2(5) . . ?
C18 C19 C20 117.9(5) . . ?
C21 C20 C19 119.3(5) . . ?
N4 C21 C20 122.9(5) . . ?
C1S O1S C3S 115.8(14) . . ?
O1S C1S C2S 109.6(11) . . ?
O1S C3S C4S 109.7(12) . . ?
C1S' O1S' C3S' 114(3) . . ?
O1S' C1S' C2S' 109(2) . . ?
O1S' C3S' C4S' 108(2) . . ?

loop_
_geom_bond_atom_site_label_1
_geom_bond_atom_site_label_2
_geom_bond_distance
_geom_bond_site_symmetry_2
_geom_bond_publ_flag
Ru1 N1 1.921(4) . ?
Ru1 N2 1.941(4) . ?
Ru1 N3 2.071(4) . ?
Ru1 N4 2.077(5) . ?
Ru1 O6 2.154(3) . ?
Ru1 O2 2.182(3) . ?
P1 O2 1.503(4) . ?
P1 O5 1.503(4) . ?
P1 O3 1.569(4) . ?
P1 C11 1.823(5) . ?
O6 C1 1.298(6) . ?
O7 C1 1.239(6) . ?
N1 C2 1.350(6) . ?
N1 C6 1.359(7) . ?
N2 C11 1.360(6) . ?
N2 C7 1.388(6) . ?
N3 C16 1.349(7) . ?
N3 C12 1.349(7) . ?
N4 C17 1.349(7) . ?
N4 C21 1.357(6) . ?
C1 C2 1.504(7) . ?
C2 C3 1.381(7) . ?
C3 C4 1.389(7) . ?
C4 C5 1.386(7) . ?
C5 C6 1.395(7) . ?
C6 C7 1.491(7) . ?
C7 C8 1.363(7) . ?
C8 C9 1.388(8) . ?
C9 C10 1.391(7) . ?
C10 C11 1.384(8) . ?
C12 C13 1.376(8) . ?
C13 C14 1.382(8) . ?
C14 C15 1.373(9) . ?
C15 C16 1.367(8) . ?
C17 C18 1.375(8) . ?
C18 C19 1.373(8) . ?
C19 C20 1.396(8) . ?
C20 C21 1.370(8) . ?
O1R C1R 1.45(4) . ?
O1R' C1R' 1.42(3) . ?
O1S C1S 1.406(14) . ?
O1S C3S 1.421(15) . ?
C1S C2S 1.525(16) . ?
C3S C4S 1.511(14) . ?
O1S' C1S' 1.40(2) . ?
O1S' C3S' 1.42(2) . ?
C1S' C2S' 1.53(2) . ?
C3S' C4S' 1.50(2) . ?

loop_
_geom_torsion_atom_site_label_1
_geom_torsion_atom_site_label_2
_geom_torsion_atom_site_label_3
_geom_torsion_atom_site_label_4
_geom_torsion
_geom_torsion_site_symmetry_1
_geom_torsion_site_symmetry_2
_geom_torsion_site_symmetry_3
_geom_torsion_site_symmetry_4
_geom_torsion_publ_flag
O5 P1 O2 Ru1 -122.8(2) . . . . ?
O3 P1 O2 Ru1 110.9(2) . . . . ?
C11 P1 O2 Ru1 -1.1(3) . . . . ?
Ru1 O6 C1 O7 -179.3(4) . . . . ?
Ru1 O6 C1 C2 -0.5(5) . . . . ?
C6 N1 C2 C3 0.7(8) . . . . ?
Ru1 N1 C2 C3 -176.6(4) . . . . ?
C6 N1 C2 C1 178.8(4) . . . . ?
Ru1 N1 C2 C1 1.5(6) . . . . ?
O7 C1 C2 N1 178.3(4) . . . . ?
O6 C1 C2 N1 -0.5(7) . . . . ?
O7 C1 C2 C3 -3.8(8) . . . . ?
O6 C1 C2 C3 177.4(5) . . . . ?
N1 C2 C3 C4 -1.1(8) . . . . ?
C1 C2 C3 C4 -178.8(5) . . . . ?
C2 C3 C4 C5 0.3(8) . . . . ?
C3 C4 C5 C6 0.9(8) . . . . ?
C2 N1 C6 C5 0.5(8) . . . . ?
Ru1 N1 C6 C5 177.8(4) . . . . ?
C2 N1 C6 C7 -176.9(4) . . . . ?
Ru1 N1 C6 C7 0.4(6) . . . . ?
C4 C5 C6 N1 -1.3(8) . . . . ?
C4 C5 C6 C7 175.7(5) . . . . ?
C11 N2 C7 C8 0.3(8) . . . . ?
Ru1 N2 C7 C8 -177.8(4) . . . . ?
C11 N2 C7 C6 177.6(4) . . . . ?
Ru1 N2 C7 C6 -0.5(6) . . . . ?
N1 C6 C7 C8 177.1(5) . . . . ?
C5 C6 C7 C8 0.0(9) . . . . ?
N1 C6 C7 N2 0.1(6) . . . . ?
C5 C6 C7 N2 -177.1(5) . . . . ?
N2 C7 C8 C9 0.4(8) . . . . ?
C6 C7 C8 C9 -176.4(5) . . . . ?
C7 C8 C9 C10 0.0(9) . . . . ?
C8 C9 C10 C11 -1.1(9) . . . . ?
C7 N2 C11 C10 -1.4(8) . . . . ?
Ru1 N2 C11 C10 176.6(4) . . . . ?
C7 N2 C11 P1 179.3(4) . . . . ?
Ru1 N2 C11 P1 -2.8(6) . . . . ?
C9 C10 C11 N2 1.8(8) . . . . ?
C9 C10 C11 P1 -179.1(4) . . . . ?
O2 P1 C11 N2 2.3(5) . . . . ?
O5 P1 C11 N2 128.9(4) . . . . ?
O3 P1 C11 N2 -112.0(4) . . . . ?
O2 P1 C11 C10 -176.9(5) . . . . ?
O5 P1 C11 C10 -50.4(6) . . . . ?
O3 P1 C11 C10 68.7(6) . . . . ?
C16 N3 C12 C13 -1.4(8) . . . . ?
Ru1 N3 C12 C13 177.3(4) . . . . ?
N3 C12 C13 C14 0.4(10) . . . . ?
C12 C13 C14 C15 0.2(9) . . . . ?
C13 C14 C15 C16 0.2(9) . . . . ?
C12 N3 C16 C15 1.9(8) . . . . ?
Ru1 N3 C16 C15 -176.9(4) . . . . ?
C14 C15 C16 N3 -1.3(9) . . . . ?
C21 N4 C17 C18 -2.1(7) . . . . ?
Ru1 N4 C17 C18 179.5(4) . . . . ?
N4 C17 C18 C19 2.0(8) . . . . ?
C17 C18 C19 C20 -1.1(8) . . . . ?
C18 C19 C20 C21 0.6(8) . . . . ?
C17 N4 C21 C20 1.6(7) . . . . ?
Ru1 N4 C21 C20 -179.9(4) . . . . ?
C19 C20 C21 N4 -0.9(8) . . . . ?
C3S O1S C1S C2S 179.4(16) . . . . ?
C1S O1S C3S C4S 173.5(16) . . . . ?
C3S' O1S' C1S' C2S' 179(5) . . . . ?
C1S' O1S' C3S' C4S' -164(5) . . . . ?
